data_8100320
loop_
_publ_author_name
'Zheng, Yue-Qing'
'Sun, Jie'
'Fang, Ye-Wen'

_publ_section_title
;
Crystal structure of diazelaatobis(tetraaquacobalt(II)) tetrahydrate, 
[Co(H~2~O)~4~]~2~(C~9~H~14~O~4~)~2~ &#x00B7; 4H~2~O
;
_journal_issue 2
_journal_name_full 'Zeitschrift f\"ur Kristallographie - New Crystal Structures'
_journal_page_first 221
_journal_page_last 222
_journal_volume 218
_journal_year 2003
_chemical_formula_structural '[[Co(H2O)4]2(C9H14O4)2].4H2O'
_chemical_formula_sum 'C18 H52 Co2 O20'
_chemical_formula_weight 706.46
_space_group_IT_number 55
_symmetry_cell_setting orthorhombic
_symmetry_space_group_name_Hall '-P 2 2ab'
_symmetry_space_group_name_H-M 'P b a m'
_cell_angle_alpha 90.00
_cell_angle_beta 90.00
_cell_angle_gamma 90.00
_cell_formula_units_Z 2
_cell_length_a 6.5730(13)
_cell_length_b 12.533(3)
_cell_length_c 19.934(4)
_cell_measurement_temperature 293(2)
_cell_volume 1642.2(6)
_diffrn_ambient_temperature 293(2)
_exptl_crystal_density_diffrn 1.429
_cod_database_code 8100320

loop_
_symmetry_equiv_pos_as_xyz
'x, y, z'
'-x, -y, z'
'-x+1/2, y+1/2, -z'
'x+1/2, -y+1/2, -z'
'-x, -y, -z'
'x, y, -z'
'x-1/2, -y-1/2, z'
'-x-1/2, y-1/2, z'

loop_
_atom_site_label
_atom_site_type_symbol
_atom_site_fract_x
_atom_site_fract_y
_atom_site_fract_z
_atom_site_U_iso_or_equiv
_atom_site_adp_type
_atom_site_occupancy
_atom_site_symmetry_multiplicity
_atom_site_Wyckoff_symbol
_atom_site_calc_flag
_atom_site_refinement_flags
_atom_site_disorder_assembly
_atom_site_disorder_group
Co Co 0.0000 0.0000 0.32924(2) 0.02683(19) Uani 1 4 e d S . .
O1 O 0.4320(2) -0.14724(14) 0.30916(8) 0.0332(4) Uani 1 8 i d . . .
O2 O 0.1891(3) -0.05936(14) 0.25498(8) 0.0434(5) Uani 1 8 i d . . .
C1 C 0.3424(3) -0.11658(17) 0.25589(11) 0.0287(5) Uani 1 8 i d . . .
C2 C 0.4299(4) -0.1547(2) 0.19003(12) 0.0383(6) Uani 1 8 i d . . .
H2A H 0.4309 -0.2321 0.1901 0.045(3) Uiso 1 8 i calc R . .
H2B H 0.5701 -0.1310 0.1871 0.045(3) Uiso 1 8 i calc R . .
C3 C 0.3176(4) -0.1169(2) 0.12780(11) 0.0376(5) Uani 1 8 i d . . .
H3A H 0.1769 -0.1400 0.1304 0.045(3) Uiso 1 8 i calc R . .
H3B H 0.3186 -0.0395 0.1267 0.045(3) Uiso 1 8 i calc R . .
C4 C 0.4111(4) -0.1592(2) 0.06363(11) 0.0427(6) Uani 1 8 i d . . .
H4A H 0.4026 -0.2364 0.0639 0.045(3) Uiso 1 8 i calc R . .
H4B H 0.5541 -0.1401 0.0628 0.045(3) Uiso 1 8 i calc R . .
C5 C 0.3115(6) -0.1179(3) 0.0000 0.0412(8) Uani 1 4 g d S . .
H5A H 0.3170 -0.0406 0.0000 0.045(3) Uiso 1 4 g calc SR . .
H5B H 0.1693 -0.1387 0.0000 0.045(3) Uiso 1 4 g calc SR . .
O3 O 0.2082(2) -0.05869(12) 0.40326(7) 0.0333(4) Uani 1 8 i d . . .
O4 O 0.1640(3) 0.14052(14) 0.33611(9) 0.0446(5) Uani 1 8 i d . . .
O5 O 0.3287(4) 0.09793(19) 0.5000 0.0443(6) Uani 1 4 h d S . .
O6 O 0.0517(4) -0.1932(2) 0.5000 0.0421(6) Uani 1 4 h d S . .
H6A H 0.1663 -0.1022 0.4277 0.054 Uiso 1 8 i d . . .
H6B H 0.2932 -0.0893 0.3777 0.067 Uiso 1 8 i d . . .
H7A H 0.2860 0.1382 0.3231 0.057 Uiso 1 8 i d . . .
H7B H 0.1199 0.1924 0.3253 0.050 Uiso 1 8 i d . . .
H8 H 0.3160 0.0587 0.5329 0.061 Uiso 1 8 i d . . .
H9A H -0.0725 -0.1828 0.5000 0.050 Uiso 1 4 h d S . .
H9B H 0.0630 -0.2623 0.5000 0.050 Uiso 1 4 h d S . .

loop_
_atom_site_aniso_label
_atom_site_aniso_U_11
_atom_site_aniso_U_22
_atom_site_aniso_U_33
_atom_site_aniso_U_23
_atom_site_aniso_U_13
_atom_site_aniso_U_12
Co 0.0269(3) 0.0291(3) 0.0245(3) 0.000 0.000 0.00483(17)
O1 0.0313(8) 0.0394(9) 0.0288(8) 0.0018(7) -0.0002(7) 0.0057(7)
O2 0.0454(10) 0.0578(11) 0.0270(8) 0.0000(8) 0.0021(8) 0.0250(9)
C1 0.0279(10) 0.0289(10) 0.0294(11) -0.0006(9) 0.0011(9) -0.0010(9)
C2 0.0404(13) 0.0465(14) 0.0279(11) -0.0018(10) 0.0067(11) 0.0107(12)
C3 0.0386(12) 0.0447(13) 0.0295(11) -0.0015(10) 0.0025(10) 0.0023(11)
C4 0.0499(15) 0.0507(14) 0.0275(12) -0.0010(11) 0.0026(11) 0.0049(13)
C5 0.047(2) 0.0475(19) 0.0293(16) 0.000 0.000 0.0017(17)
O3 0.0367(8) 0.0356(8) 0.0276(8) 0.0031(7) 0.0001(7) 0.0041(7)
O4 0.0327(9) 0.0321(8) 0.0689(13) 0.0103(8) 0.0103(9) 0.0022(7)
O5 0.0555(16) 0.0357(12) 0.0416(13) 0.000 0.000 -0.0019(12)
O6 0.0418(13) 0.0392(13) 0.0452(14) 0.000 0.000 0.0024(11)

loop_
_geom_bond_atom_site_label_1
_geom_bond_atom_site_label_2
_geom_bond_distance
_geom_bond_site_symmetry_2
_geom_bond_publ_flag
Co O4 2.0695(18) . ?
Co O4 2.0695(18) 2 ?
Co O2 2.0714(16) 2 ?
Co O2 2.0714(16) . ?
Co O3 2.1427(15) . ?
Co O3 2.1427(15) 2 ?
O1 C1 1.274(3) . ?
O2 C1 1.237(3) . ?
C1 C2 1.511(3) . ?
C2 C3 1.519(3) . ?
C2 H2A 0.9700 . ?
C2 H2B 0.9700 . ?
C3 C4 1.515(3) . ?
C3 H3A 0.9700 . ?
C3 H3B 0.9700 . ?
C4 C5 1.518(3) . ?
C4 H4A 0.9700 . ?
C4 H4B 0.9700 . ?
C5 C4 1.518(3) 6 ?
C5 H5A 0.9700 . ?
C5 H5B 0.9700 . ?
O3 H6A 0.7809 . ?
O3 H6B 0.8480 . ?
O4 H7A 0.8431 . ?
O4 H7B 0.7437 . ?
O5 H8 0.8237 . ?
O6 H9A 0.8264 . ?
O6 H9B 0.8697 . ?
